data_7237999
loop_
_publ_author_name
'Wei, Wen-Juan'
'Li, Chao'
'Li, Lin-Sui'
'Tang, Yun-Zhi'
'Jiang, Xing-Xing'
'Lin, Zhe-Shuai'

_publ_section_title
;
 Phase transition, optical and dielectric properties regulated by
 anion-substitution in a homologous series of 2D hybrid organic--inorganic
 perovskites
;
_journal_issue 38
_journal_name_full 'Journal of Materials Chemistry C'
_journal_page_first 11964
_journal_paper_doi 10.1039/C9TC04479E
_journal_volume 7
_journal_year 2019
_chemical_formula_moiety 'Cl8 Pb2, 4(C5.32 N S0.68)'
_chemical_formula_sum 'C21.28 Cl8 N4 Pb2 S2.72'
_chemical_formula_weight 1096.80
_space_group_crystal_system orthorhombic
_space_group_IT_number 64
_space_group_name_Hall '-C 2ac 2'
_space_group_name_H-M_alt 'C m c e'
_atom_sites_solution_primary dual
_audit_creation_date 2019-06-21
_audit_creation_method
;
Olex2 1.2
(compiled 2018.05.29 svn.r3508 for OlexSys, GUI svn.r5506)
;
_audit_update_record
;
2019-06-24 deposited with the CCDC.	2019-09-09 downloaded from the CCDC.
;
_cell_angle_alpha 90
_cell_angle_beta 90
_cell_angle_gamma 90
_cell_formula_units_Z 2
_cell_length_a 32.397(7)
_cell_length_b 7.7997(13)
_cell_length_c 7.7943(14)
_cell_measurement_reflns_used 2448
_cell_measurement_temperature 415
_cell_measurement_theta_max 27.430
_cell_measurement_theta_min 2.514
_cell_volume 1969.5(6)
_computing_cell_refinement 'SAINT V8.38A (?, 2016)'
_computing_data_reduction 'SAINT V8.38A (?, 2016)'
_computing_molecular_graphics 'Olex2 (Dolomanov et al., 2009)'
_computing_publication_material 'Olex2 (Dolomanov et al., 2009)'
_computing_structure_refinement 'ShelXL (Sheldrick, 2015)'
_computing_structure_solution 'ShelXT (Sheldrick, 2015)'
_diffrn_ambient_temperature 415
_diffrn_measured_fraction_theta_full 0.995
_diffrn_measured_fraction_theta_max 0.995
_diffrn_measurement_device_type 'CCD area detector'
_diffrn_measurement_method 'phi and omega scans'
_diffrn_radiation_type MoK\a
_diffrn_radiation_wavelength 0.71073
_diffrn_reflns_av_R_equivalents 0.0287
_diffrn_reflns_av_unetI/netI 0.0215
_diffrn_reflns_Laue_measured_fraction_full 0.995
_diffrn_reflns_Laue_measured_fraction_max 0.995
_diffrn_reflns_limit_h_max 42
_diffrn_reflns_limit_h_min -40
_diffrn_reflns_limit_k_max 9
_diffrn_reflns_limit_k_min -10
_diffrn_reflns_limit_l_max 10
_diffrn_reflns_limit_l_min -9
_diffrn_reflns_number 6234
_diffrn_reflns_point_group_measured_fraction_full 0.995
_diffrn_reflns_point_group_measured_fraction_max 0.995
_diffrn_reflns_theta_full 25.242
_diffrn_reflns_theta_max 27.586
_diffrn_reflns_theta_min 3.749
_exptl_absorpt_coefficient_mu 9.240
_exptl_absorpt_correction_T_max 0.7456
_exptl_absorpt_correction_T_min 0.4328
_exptl_absorpt_correction_type multi-scan
_exptl_crystal_colour 'clear light colourless'
_exptl_crystal_colour_lustre clear
_exptl_crystal_colour_modifier light
_exptl_crystal_colour_primary colourless
_exptl_crystal_density_diffrn 1.849
_exptl_crystal_description block
_exptl_crystal_F_000 998
_exptl_crystal_size_max 0.3
_exptl_crystal_size_mid 0.2
_exptl_crystal_size_min 0.1
_refine_diff_density_max 0.688
_refine_diff_density_min -1.221
_refine_diff_density_rms 0.097
_refine_ls_extinction_method none
_refine_ls_goodness_of_fit_ref 1.107
_refine_ls_hydrogen_treatment undef
_refine_ls_matrix_type full
_refine_ls_number_parameters 54
_refine_ls_number_reflns 1160
_refine_ls_number_restraints 30
_refine_ls_restrained_S_all 1.141
_refine_ls_R_factor_all 0.0488
_refine_ls_R_factor_gt 0.0291
_refine_ls_shift/su_max 0.000
_refine_ls_shift/su_mean 0.000
_refine_ls_structure_factor_coef Fsqd
_refine_ls_weighting_details 'w=1/[\s^2^(Fo^2^)+(0.0374P)^2^+1.1929P] where P=(Fo^2^+2Fc^2^)/3'
_refine_ls_weighting_scheme calc
_refine_ls_wR_factor_gt 0.0687
_refine_ls_wR_factor_ref 0.0767
_reflns_Friedel_coverage 0.000
_reflns_number_gt 787
_reflns_number_total 1160
_reflns_threshold_expression 'I > 2\s(I)'
_cod_data_source_file c9tc04479e2.cif
_cod_data_source_block mo_ly18_2415k_0m
_cod_original_sg_symbol_Hall '-C 2bc 2'
_cod_original_sg_symbol_H-M 'C m c a'
_cod_database_code 7237999
_shelx_shelxl_version_number 2014/7
_shelx_space_group_comment
;
The symmetry employed for this shelxl refinement is uniquely defined
by the following loop, which should always be used as a source of
symmetry information in preference to the above space-group names.
They are only intended as comments.
;
_shelx_estimated_absorpt_t_max 0.458
_shelx_estimated_absorpt_t_min 0.168
_olex2_refinement_description
;
1. Shared sites
{S10, C0AA}
2. Uiso/Uaniso restraints and constraints
Uanis(S10) = Uanis(C0AA)
3. Rigid body (RIGU) restrains
 C2, S10, C1, C3, C0AA, N1
 with sigma for 1-2 distances of 0.001 and sigma for 1-3 distances of 0.001
4. Others
 Sof(C0AA)=1-FVAR(1)
 Sof(S10)=FVAR(1)
 Fixed Sof: N1(0.5)
;
_olex2_submission_special_instructions 'No special instructions were received'

loop_
_space_group_symop_operation_xyz
'x, y, z'
'-x, -y+1/2, z+1/2'
'-x, y+1/2, -z+1/2'
'x, -y, -z'
'x+1/2, y+1/2, z'
'-x+1/2, -y+1, z+1/2'
'-x+1/2, y+1, -z+1/2'
'x+1/2, -y+1/2, -z'
'-x, -y, -z'
'x, y-1/2, -z-1/2'
'x, -y-1/2, z-1/2'
'-x, y, z'
'-x+1/2, -y+1/2, -z'
'x+1/2, y, -z-1/2'
'x+1/2, -y, z-1/2'
'-x+1/2, y+1/2, z'

loop_
_atom_site_label
_atom_site_type_symbol
_atom_site_fract_x
_atom_site_fract_y
_atom_site_fract_z
_atom_site_U_iso_or_equiv
_atom_site_adp_type
_atom_site_occupancy
_atom_site_site_symmetry_order
_atom_site_calc_flag
_atom_site_refinement_flags_posn
_atom_site_refinement_flags_adp
_atom_site_refinement_flags_occupancy
_atom_site_disorder_assembly
_atom_site_disorder_group
Pb1 Pb 0.5000 0.5000 0.5000 0.06120(17) Uani 1 4 d S T P . .
Cl2 Cl 0.5000 0.1812(2) 0.3190(3) 0.0903(6) Uani 1 2 d S T P . .
Cl1 Cl 0.58767(10) 0.5000 0.5000 0.1172(10) Uani 1 2 d S T P . .
S10 S 0.6742(2) -0.1164(12) 0.6167(12) 0.238(6) Uani 0.340(17) 1 d . U . A 1
C2 C 0.6475(6) 0.0000 0.5000 0.166(5) Uani 1 2 d S TU P . .
C1 C 0.7142(6) -0.067(4) 0.559(3) 0.265(9) Uani 1 1 d . U . . .
N1 N 0.5800(4) 0.0738(16) 0.5762(18) 0.109(3) Uani 0.5 1 d . U . A -1
C3 C 0.6019(7) 0.0000 0.5000 0.149(4) Uani 1 2 d S TU P A .
C0AA C 0.6742(2) -0.1164(12) 0.6167(12) 0.238(6) Uani 0.660(17) 1 d . U . A 2

loop_
_atom_site_aniso_label
_atom_site_aniso_U_11
_atom_site_aniso_U_22
_atom_site_aniso_U_33
_atom_site_aniso_U_23
_atom_site_aniso_U_13
_atom_site_aniso_U_12
Pb1 0.1006(3) 0.0420(2) 0.0410(2) 0.00001(14) 0.000 0.000
Cl2 0.1431(18) 0.0640(9) 0.0637(11) -0.0231(10) 0.000 0.000
Cl1 0.1054(19) 0.126(3) 0.120(3) -0.0007(14) 0.000 0.000
S10 0.182(5) 0.289(11) 0.245(10) 0.070(9) -0.016(4) 0.039(4)
C2 0.146(6) 0.187(10) 0.165(9) 0.009(6) 0.000 0.000
C1 0.182(6) 0.346(17) 0.268(15) 0.071(13) -0.011(4) 0.026(4)
N1 0.133(6) 0.089(7) 0.104(8) 0.048(6) -0.009(4) -0.016(4)
C3 0.152(6) 0.144(9) 0.150(9) 0.018(6) 0.000 0.000
C0AA 0.182(5) 0.289(11) 0.245(10) 0.070(9) -0.016(4) 0.039(4)

loop_
_atom_type_symbol
_atom_type_description
_atom_type_scat_dispersion_real
_atom_type_scat_dispersion_imag
_atom_type_scat_source
C C 0.0033 0.0016 'International Tables Vol C Tables 4.2.6.8 and 6.1.1.4'
Cl Cl 0.1484 0.1585 'International Tables Vol C Tables 4.2.6.8 and 6.1.1.4'
N N 0.0061 0.0033 'International Tables Vol C Tables 4.2.6.8 and 6.1.1.4'
Pb Pb -3.3944 10.1111 'International Tables Vol C Tables 4.2.6.8 and 6.1.1.4'
S S 0.1246 0.1234 'International Tables Vol C Tables 4.2.6.8 and 6.1.1.4'

loop_
_geom_angle_atom_site_label_1
_geom_angle_atom_site_label_2
_geom_angle_atom_site_label_3
_geom_angle
_geom_angle_site_symmetry_1
_geom_angle_site_symmetry_3
Cl2 Pb1 Cl2 180.0 9_666 .
Cl2 Pb1 Cl2 180.0 2_655 10_566
Cl2 Pb1 Cl2 90.05(2) . 10_566
Cl2 Pb1 Cl2 89.95(2) . 2_655
Cl2 Pb1 Cl2 89.95(2) 9_666 10_566
Cl2 Pb1 Cl2 90.05(2) 9_666 2_655
Cl1 Pb1 Cl2 90.0 9_666 2_655
Cl1 Pb1 Cl2 90.0 . 9_666
Cl1 Pb1 Cl2 90.0 . .
Cl1 Pb1 Cl2 90.0 . 2_655
Cl1 Pb1 Cl2 90.0 9_666 .
Cl1 Pb1 Cl2 90.0 9_666 9_666
Cl1 Pb1 Cl2 90.0 9_666 10_566
Cl1 Pb1 Cl2 90.0 . 10_566
Cl1 Pb1 Cl1 180.0 9_666 .
Pb1 Cl2 Pb1 149.20(8) . 2_654
C1 S10 C2 99.3(11) . .
S10 C2 S10 112.0(14) 4_556 .
C3 C2 S10 124.0(7) . .
C3 C2 S10 124.0(7) . 4_556
C3 C2 C0AA 124.0(7) . 4_556
C3 C2 C0AA 124.0(7) . .
C0AA C2 C0AA 112.0(14) . 4_556
C1 C1 S10 114.5(9) 4_556 .
C1 C1 C0AA 114.5(9) 4_556 .
N1 C3 C2 130.6(12) . .
C1 C0AA C2 99.3(11) . .

loop_
_geom_bond_atom_site_label_1
_geom_bond_atom_site_label_2
_geom_bond_distance
_geom_bond_site_symmetry_2
Pb1 Cl2 2.8586(17) 9_666
Pb1 Cl2 2.8601(18) 10_566
Pb1 Cl2 2.8601(18) 2_655
Pb1 Cl2 2.8586(17) .
Pb1 Cl1 2.840(3) .
Pb1 Cl1 2.840(3) 9_666
Cl2 Pb1 2.8601(18) 2_654
S10 C2 1.550(12) .
S10 C1 1.425(18) .
C2 S10 1.550(12) 4_556
C2 C3 1.48(3) .
C2 C0AA 1.550(12) .
C2 C0AA 1.550(12) 4_556
C1 C1 1.38(4) 4_556
C1 C0AA 1.425(18) .
N1 C3 1.090(16) .
